data_4306778
loop_
_publ_author_name
'Andrew L. Johnson'
'Nathan Hollingsworth'
'Gabriele Kociok-K\"ohn'
'Kieran C. Molloy'

_publ_section_title
;
Organozinc Aminoalcoholates: Synthesis, Structure, and Materials Chemistry
;
_journal_name_full 'Inorganic Chemistry'
_journal_page_first 12040
_journal_page_last 12048
_journal_paper_doi 10.1021/ic801591d
_journal_volume 47
_journal_year 2008
_chemical_formula_moiety 'C37 H90 N10 O5 Zn3'
_chemical_formula_sum 'C37 H90 N10 O5 Zn3'
_chemical_formula_weight 951.30
_chemical_name_systematic
;
 ?
;
_space_group_IT_number 2
_symmetry_cell_setting triclinic
_symmetry_space_group_name_Hall '-P 1'
_symmetry_space_group_name_H-M 'P -1'
_atom_sites_solution_hydrogens geom
_atom_sites_solution_primary direct
_atom_sites_solution_secondary difmap
_audit_creation_method SHELXL-97
_cell_angle_alpha 100.3880(10)
_cell_angle_beta 95.9530(10)
_cell_angle_gamma 113.0420(10)
_cell_formula_units_Z 2
_cell_length_a 11.0851(3)
_cell_length_b 12.4696(3)
_cell_length_c 20.6063(7)
_cell_measurement_reflns_used 83041
_cell_measurement_temperature 150(2)
_cell_measurement_theta_max 27.485
_cell_measurement_theta_min 2.910
_cell_volume 2529.89(13)
_computing_cell_refinement 'HKL Scalepack (Otwinski & Minor, 1997)'
_computing_data_collection 'Collect (Nonius BV, 1997-2000)'
_computing_data_reduction
;
 DENZO-SCALEPACK Z. Otwinowski and W. Minor, " 
 Processing of X-ray Diffraction Data Collected in Oscillation Mode ", 
 Methods in Enzymology, Volume 276: Macromolecular Crystallography, 
 part A, p.307-326, 1997,C.W. Carter, Jr. & R. M. Sweet, Eds., Academic Press.
;
_computing_molecular_graphics 'ORTEP3 for Windows - Farrugia, L. J. J. Appl. Crystallogr. 1997, 30, 565'
_computing_publication_material
;
 'WinGX publication routines, Farrugia, 
 L. J., J. Appl. Crystallogr., 1999, 32, 837-838
;
_computing_structure_refinement
;
 SHELXL97 -Program for Crystal Structure Analysis (Release 97-2). 
 Sheldrick, G.M., Instit\"ut f\"ur Anorganische Chemie der Universit\"at, 
 Tammanstrasse 4, D-3400 G\"ottingen, Germany, 1998 
;
_computing_structure_solution
; 
 SIR97- Altomare A., Burla M.C., Camalli M., Cascarano G.L., Giacovazzo C. , 
 Guagliardi A., Moliterni A.G.G., Polidori G.,Spagna R. 
 (1999) J. Appl. Cryst. 32, 115-119
;
_diffrn_ambient_temperature 150(2)
_diffrn_measured_fraction_theta_full 0.936
_diffrn_measured_fraction_theta_max 0.936
_diffrn_measurement_device_type 'Nonius Kappa CCD'
_diffrn_measurement_method '185 1.6 degree images with \w scans'
_diffrn_radiation_monochromator graphite
_diffrn_radiation_source 'fine-focus sealed tube'
_diffrn_radiation_type MoK\a
_diffrn_radiation_wavelength 0.71073
_diffrn_reflns_av_R_equivalents 0.0399
_diffrn_reflns_av_sigmaI/netI 0.0448
_diffrn_reflns_limit_h_max 14
_diffrn_reflns_limit_h_min -14
_diffrn_reflns_limit_k_max 16
_diffrn_reflns_limit_k_min -16
_diffrn_reflns_limit_l_max 26
_diffrn_reflns_limit_l_min -26
_diffrn_reflns_number 36804
_diffrn_reflns_theta_full 27.59
_diffrn_reflns_theta_max 27.59
_diffrn_reflns_theta_min 3.55
_diffrn_standards_decay_% 0
_diffrn_standards_number 0
_exptl_absorpt_coefficient_mu 1.456
_exptl_absorpt_correction_T_max 0.6979
_exptl_absorpt_correction_T_min 0.6322
_exptl_absorpt_correction_type multi-scan
_exptl_absorpt_process_details
;
multi-scan from symmetry-related measurements 
Sortav (Blessing 1995)
;
_exptl_crystal_colour colourless
_exptl_crystal_density_diffrn 1.249
_exptl_crystal_density_method 'not measured'
_exptl_crystal_description block
_exptl_crystal_F_000 1024
_exptl_crystal_size_max 0.33
_exptl_crystal_size_mid 0.30
_exptl_crystal_size_min 0.25
_refine_diff_density_max 0.708
_refine_diff_density_min -0.693
_refine_diff_density_rms 0.080
_refine_ls_extinction_method none
_refine_ls_goodness_of_fit_ref 1.076
_refine_ls_hydrogen_treatment constr
_refine_ls_matrix_type full
_refine_ls_number_parameters 517
_refine_ls_number_reflns 10971
_refine_ls_number_restraints 0
_refine_ls_restrained_S_all 1.076
_refine_ls_R_factor_all 0.0765
_refine_ls_R_factor_gt 0.0536
_refine_ls_shift/su_max 0.001
_refine_ls_shift/su_mean 0.000
_refine_ls_structure_factor_coef Fsqd
_refine_ls_weighting_details 'calc w=1/[\s^2^(Fo^2^)+(0.0314P)^2^+6.5860P] where P=(Fo^2^+2Fc^2^)/3'
_refine_ls_weighting_scheme calc
_refine_ls_wR_factor_gt 0.1176
_refine_ls_wR_factor_ref 0.1295
_reflns_number_gt 8469
_reflns_number_total 10971
_reflns_threshold_expression >2sigma(I)
_cod_duplicate_entry 4306772
_cod_data_source_file ic801591d_si_004_4.cif
_cod_data_source_block k07kcm16
_cod_database_code 4306778

loop_
_symmetry_equiv_pos_as_xyz
'x, y, z'
'-x, -y, -z'

loop_
_atom_site_label
_atom_site_type_symbol
_atom_site_fract_x
_atom_site_fract_y
_atom_site_fract_z
_atom_site_U_iso_or_equiv
_atom_site_adp_type
_atom_site_occupancy
_atom_site_symmetry_multiplicity
_atom_site_calc_flag
_atom_site_refinement_flags
_atom_site_disorder_assembly
_atom_site_disorder_group
Zn1 Zn 0.44719(5) 0.71606(4) 0.11896(2) 0.03883(13) Uani 1 1 d . . .
Zn2 Zn 0.38347(4) 0.88154(4) 0.22126(2) 0.02932(11) Uani 1 1 d . . .
Zn3 Zn 0.21024(4) 0.94877(4) 0.31539(2) 0.03028(11) Uani 1 1 d . . .
O1 O 0.4661(3) 0.7647(2) 0.21820(12) 0.0343(6) Uani 1 1 d . . .
O2 O 0.3479(2) 0.8299(2) 0.12144(12) 0.0313(5) Uani 1 1 d . . .
O3 O 0.3935(2) 1.0131(2) 0.29571(12) 0.0319(6) Uani 1 1 d . . .
O4 O 0.1995(2) 0.8008(2) 0.24762(13) 0.0322(6) Uani 1 1 d . . .
O5 O 0.1783(3) 1.0625(3) 0.38012(14) 0.0440(7) Uani 1 1 d . . .
N1 N 0.4842(5) 0.5394(4) 0.17489(19) 0.0580(11) Uani 1 1 d . . .
N2 N 0.6732(4) 0.7757(4) 0.37606(17) 0.0445(8) Uani 1 1 d . . .
N3 N 0.2492(4) 0.5854(3) 0.06845(16) 0.0388(8) Uani 1 1 d . . .
N4 N 0.0885(4) 0.8094(3) -0.01599(17) 0.0426(8) Uani 1 1 d . . .
N5 N 0.5745(3) 1.0488(3) 0.21206(16) 0.0368(7) Uani 1 1 d . . .
N6 N 0.6154(4) 1.3231(3) 0.39323(17) 0.0425(8) Uani 1 1 d . . .
N7 N 0.2173(3) 0.8439(3) 0.38812(16) 0.0354(7) Uani 1 1 d . . .
N8 N -0.0403(4) 0.5267(3) 0.28783(19) 0.0451(8) Uani 1 1 d . . .
N9 N 0.0808(3) 0.9894(3) 0.24244(16) 0.0386(8) Uani 1 1 d . . .
N10 N 0.0643(4) 1.3010(3) 0.37245(19) 0.0507(9) Uani 1 1 d . . .
C1 C 0.5836(4) 0.7359(5) 0.0602(2) 0.0489(11) Uani 1 1 d . . .
H1A H 0.6736 0.7768 0.0892 0.059 Uiso 1 1 calc R . .
H1B H 0.5729 0.6552 0.0367 0.059 Uiso 1 1 calc R . .
C2 C 0.5772(6) 0.8068(5) 0.0076(2) 0.0615(13) Uani 1 1 d . . .
H2A H 0.4938 0.7615 -0.0255 0.092 Uiso 1 1 calc R . .
H2B H 0.6533 0.8198 -0.0152 0.092 Uiso 1 1 calc R . .
H2C H 0.5803 0.8846 0.0297 0.092 Uiso 1 1 calc R . .
C3 C 0.5155(4) 0.7162(4) 0.2652(2) 0.0387(9) Uani 1 1 d . . .
H3 H 0.4395 0.6661 0.2843 0.046 Uiso 1 1 calc R . .
C4 C 0.5764(5) 0.6367(4) 0.2316(2) 0.0522(12) Uani 1 1 d . . .
H4A H 0.6555 0.6869 0.2153 0.063 Uiso 1 1 calc R . .
H4B H 0.6076 0.6013 0.2654 0.063 Uiso 1 1 calc R . .
C5 C 0.3878(7) 0.4439(5) 0.1986(3) 0.086(2) Uani 1 1 d . . .
H5A H 0.4353 0.4125 0.2273 0.129 Uiso 1 1 calc R . .
H5B H 0.3285 0.3792 0.1601 0.129 Uiso 1 1 calc R . .
H5C H 0.3348 0.4758 0.2245 0.129 Uiso 1 1 calc R . .
C6 C 0.5604(8) 0.4921(7) 0.1338(3) 0.090(2) Uani 1 1 d . . .
H6A H 0.6274 0.5577 0.1197 0.134 Uiso 1 1 calc R . .
H6B H 0.4997 0.4315 0.0940 0.134 Uiso 1 1 calc R . .
H6C H 0.6051 0.4555 0.1602 0.134 Uiso 1 1 calc R . .
C7 C 0.6186(4) 0.8162(4) 0.32261(19) 0.0396(9) Uani 1 1 d . . .
H7A H 0.6934 0.8663 0.3036 0.048 Uiso 1 1 calc R . .
H7B H 0.5768 0.8680 0.3427 0.048 Uiso 1 1 calc R . .
C8 C 0.5776(5) 0.7294(5) 0.4185(2) 0.0547(12) Uani 1 1 d . . .
H8A H 0.5484 0.7912 0.4373 0.082 Uiso 1 1 calc R . .
H8B H 0.6198 0.7079 0.4552 0.082 Uiso 1 1 calc R . .
H8C H 0.5001 0.6582 0.3916 0.082 Uiso 1 1 calc R . .
C9 C 0.7934(5) 0.8778(5) 0.4178(2) 0.0636(14) Uani 1 1 d . . .
H9A H 0.7692 0.9423 0.4377 0.095 Uiso 1 1 calc R . .
H9B H 0.8595 0.9074 0.3897 0.095 Uiso 1 1 calc R . .
H9C H 0.8315 0.8516 0.4536 0.095 Uiso 1 1 calc R . .
C10 C 0.2245(4) 0.7777(3) 0.07695(19) 0.0363(9) Uani 1 1 d . . .
H10 H 0.1511 0.7624 0.1033 0.044 Uiso 1 1 calc R . .
C11 C 0.2061(4) 0.6586(4) 0.0311(2) 0.0409(9) Uani 1 1 d . . .
H11A H 0.1108 0.6125 0.0095 0.049 Uiso 1 1 calc R . .
H11B H 0.2585 0.6756 -0.0048 0.049 Uiso 1 1 calc R . .
C12 C 0.1559(5) 0.5395(4) 0.1133(2) 0.0479(11) Uani 1 1 d . . .
H12A H 0.1526 0.6072 0.1445 0.072 Uiso 1 1 calc R . .
H12B H 0.1865 0.4927 0.1387 0.072 Uiso 1 1 calc R . .
H12C H 0.0665 0.4883 0.0863 0.072 Uiso 1 1 calc R . .
C13 C 0.2541(6) 0.4854(4) 0.0203(2) 0.0577(13) Uani 1 1 d . . .
H13A H 0.1669 0.4394 -0.0098 0.087 Uiso 1 1 calc R . .
H13B H 0.2761 0.4329 0.0447 0.087 Uiso 1 1 calc R . .
H13C H 0.3225 0.5172 -0.0063 0.087 Uiso 1 1 calc R . .
C14 C 0.2160(4) 0.8605(4) 0.0322(2) 0.0391(9) Uani 1 1 d . . .
H14A H 0.2274 0.9379 0.0608 0.047 Uiso 1 1 calc R . .
H14B H 0.2902 0.8770 0.0071 0.047 Uiso 1 1 calc R . .
C15 C -0.0142(5) 0.8324(5) 0.0142(3) 0.0535(12) Uani 1 1 d . . .
H15A H 0.0126 0.9192 0.0277 0.080 Uiso 1 1 calc R . .
H15B H -0.0260 0.7987 0.0537 0.080 Uiso 1 1 calc R . .
H15C H -0.0985 0.7947 -0.0186 0.080 Uiso 1 1 calc R . .
C16 C 0.1034(6) 0.8521(6) -0.0770(2) 0.0649(14) Uani 1 1 d . . .
H16A H 0.0169 0.8157 -0.1079 0.097 Uiso 1 1 calc R . .
H16B H 0.1679 0.8298 -0.0984 0.097 Uiso 1 1 calc R . .
H16C H 0.1355 0.9397 -0.0658 0.097 Uiso 1 1 calc R . .
C17 C 0.4923(4) 1.1309(3) 0.30696(18) 0.0336(8) Uani 1 1 d . . .
H17 H 0.4564 1.1758 0.2808 0.040 Uiso 1 1 calc R . .
C18 C 0.6126(4) 1.1258(4) 0.2806(2) 0.0404(9) Uani 1 1 d . . .
H18A H 0.6760 1.2080 0.2806 0.049 Uiso 1 1 calc R . .
H18B H 0.6585 1.0943 0.3109 0.049 Uiso 1 1 calc R . .
C19 C 0.5403(5) 1.1064(4) 0.1619(2) 0.0488(11) Uani 1 1 d . . .
H19A H 0.4636 1.1232 0.1712 0.073 Uiso 1 1 calc R . .
H19B H 0.5175 1.0530 0.1171 0.073 Uiso 1 1 calc R . .
H19C H 0.6168 1.1818 0.1639 0.073 Uiso 1 1 calc R . .
C20 C 0.6874(4) 1.0212(4) 0.1964(2) 0.0496(11) Uani 1 1 d . . .
H20A H 0.6624 0.9685 0.1511 0.074 Uiso 1 1 calc R . .
H20B H 0.7100 0.9808 0.2292 0.074 Uiso 1 1 calc R . .
H20C H 0.7649 1.0959 0.1983 0.074 Uiso 1 1 calc R . .
C21 C 0.5263(4) 1.1947(4) 0.3806(2) 0.0426(10) Uani 1 1 d . . .
H21A H 0.4428 1.1862 0.3967 0.051 Uiso 1 1 calc R . .
H21B H 0.5699 1.1557 0.4066 0.051 Uiso 1 1 calc R . .
C22 C 0.6864(5) 1.3693(5) 0.4622(3) 0.0682(16) Uani 1 1 d . . .
H22A H 0.7486 1.4537 0.4690 0.102 Uiso 1 1 calc R . .
H22B H 0.7364 1.3226 0.4720 0.102 Uiso 1 1 calc R . .
H22C H 0.6224 1.3631 0.4924 0.102 Uiso 1 1 calc R . .
C23 C 0.5432(6) 1.3925(5) 0.3800(3) 0.0692(15) Uani 1 1 d . . .
H23A H 0.4756 1.3818 0.4083 0.104 Uiso 1 1 calc R . .
H23B H 0.4994 1.3656 0.3325 0.104 Uiso 1 1 calc R . .
H23C H 0.6052 1.4775 0.3900 0.104 Uiso 1 1 calc R . .
C24 C 0.1635(4) 0.6999(3) 0.27602(19) 0.0339(8) Uani 1 1 d . . .
H24 H 0.1977 0.6439 0.2519 0.041 Uiso 1 1 calc R . .
C25 C 0.2296(4) 0.7372(4) 0.3505(2) 0.0373(9) Uani 1 1 d . . .
H25A H 0.1880 0.6694 0.3714 0.045 Uiso 1 1 calc R . .
H25B H 0.3254 0.7545 0.3541 0.045 Uiso 1 1 calc R . .
C26 C 0.3386(4) 0.9215(4) 0.4394(2) 0.0432(10) Uani 1 1 d . . .
H26A H 0.3515 0.8768 0.4720 0.065 Uiso 1 1 calc R . .
H26B H 0.3285 0.9925 0.4626 0.065 Uiso 1 1 calc R . .
H26C H 0.4162 0.9466 0.4176 0.065 Uiso 1 1 calc R . .
C27 C 0.1008(5) 0.8121(4) 0.4220(2) 0.0484(11) Uani 1 1 d . . .
H27A H 0.1113 0.7674 0.4551 0.073 Uiso 1 1 calc R . .
H27B H 0.0189 0.7622 0.3885 0.073 Uiso 1 1 calc R . .
H27C H 0.0951 0.8856 0.4447 0.073 Uiso 1 1 calc R . .
C28 C 0.0118(4) 0.6360(4) 0.2623(2) 0.0385(9) Uani 1 1 d . . .
H28A H -0.0239 0.6924 0.2831 0.046 Uiso 1 1 calc R . .
H28B H -0.0215 0.6141 0.2131 0.046 Uiso 1 1 calc R . .
C29 C -0.0379(6) 0.4250(4) 0.2411(3) 0.0658(14) Uani 1 1 d . . .
H29A H -0.0609 0.3563 0.2617 0.099 Uiso 1 1 calc R . .
H29B H 0.0516 0.4467 0.2306 0.099 Uiso 1 1 calc R . .
H29C H -0.1030 0.4035 0.1997 0.099 Uiso 1 1 calc R . .
C30 C -0.1744(5) 0.4986(5) 0.3003(3) 0.0606(13) Uani 1 1 d . . .
H30A H -0.2357 0.4791 0.2578 0.091 Uiso 1 1 calc R . .
H30B H -0.1753 0.5681 0.3309 0.091 Uiso 1 1 calc R . .
H30C H -0.2028 0.4297 0.3207 0.091 Uiso 1 1 calc R . .
C31 C 0.1449(5) 1.1403(4) 0.3500(2) 0.0492(11) Uani 1 1 d . . .
H31 H 0.2275 1.1949 0.3371 0.059 Uiso 1 1 calc R . .
C32 C 0.0426(5) 1.0742(4) 0.2867(2) 0.0517(12) Uani 1 1 d . . .
H32A H -0.0448 1.0290 0.2982 0.062 Uiso 1 1 calc R . .
H32B H 0.0328 1.1327 0.2622 0.062 Uiso 1 1 calc R . .
C33 C 0.1591(5) 1.0443(5) 0.1953(2) 0.0524(11) Uani 1 1 d . . .
H33A H 0.1034 1.0630 0.1631 0.079 Uiso 1 1 calc R . .
H33B H 0.1910 0.9885 0.1711 0.079 Uiso 1 1 calc R . .
H33C H 0.2358 1.1184 0.2199 0.079 Uiso 1 1 calc R . .
C34 C -0.0395(5) 0.8836(5) 0.2047(2) 0.0535(12) Uani 1 1 d . . .
H34A H -0.0930 0.9083 0.1749 0.080 Uiso 1 1 calc R . .
H34B H -0.0924 0.8458 0.2362 0.080 Uiso 1 1 calc R . .
H34C H -0.0132 0.8260 0.1778 0.080 Uiso 1 1 calc R . .
C35 C 0.1027(5) 1.2174(4) 0.3987(2) 0.0476(11) Uani 1 1 d . . .
H35A H 0.0266 1.1642 0.4157 0.057 Uiso 1 1 calc R . .
H35B H 0.1774 1.2631 0.4376 0.057 Uiso 1 1 calc R . .
C36 C 0.1846(7) 1.4043(5) 0.3665(3) 0.0732(16) Uani 1 1 d . . .
H36A H 0.2503 1.4347 0.4086 0.110 Uiso 1 1 calc R . .
H36B H 0.1596 1.4681 0.3574 0.110 Uiso 1 1 calc R . .
H36C H 0.2235 1.3782 0.3295 0.110 Uiso 1 1 calc R . .
C37 C -0.0107(7) 1.3465(6) 0.4141(3) 0.0749(17) Uani 1 1 d . . .
H37A H -0.0947 1.2801 0.4151 0.112 Uiso 1 1 calc R . .
H37B H -0.0299 1.4064 0.3955 0.112 Uiso 1 1 calc R . .
H37C H 0.0419 1.3838 0.4598 0.112 Uiso 1 1 calc R . .

loop_
_atom_site_aniso_label
_atom_site_aniso_U_11
_atom_site_aniso_U_22
_atom_site_aniso_U_33
_atom_site_aniso_U_23
_atom_site_aniso_U_13
_atom_site_aniso_U_12
Zn1 0.0365(3) 0.0430(3) 0.0337(2) -0.00235(19) 0.00227(19) 0.0194(2)
Zn2 0.0281(2) 0.0273(2) 0.0315(2) 0.00432(16) 0.00527(17) 0.01178(18)
Zn3 0.0291(2) 0.0285(2) 0.0355(2) 0.00897(17) 0.00919(17) 0.01317(18)
O1 0.0368(15) 0.0354(14) 0.0343(13) 0.0049(11) 0.0038(11) 0.0212(12)
O2 0.0275(13) 0.0291(13) 0.0342(13) 0.0046(10) 0.0027(10) 0.0107(11)
O3 0.0276(13) 0.0251(13) 0.0373(14) 0.0033(10) 0.0110(11) 0.0058(11)
O4 0.0288(14) 0.0271(13) 0.0402(14) 0.0084(11) 0.0096(11) 0.0104(11)
O5 0.064(2) 0.0467(17) 0.0402(15) 0.0150(13) 0.0176(14) 0.0388(16)
N1 0.083(3) 0.053(2) 0.044(2) -0.0033(18) -0.009(2) 0.045(2)
N2 0.042(2) 0.061(2) 0.0372(18) 0.0119(16) 0.0053(15) 0.0299(19)
N3 0.045(2) 0.0334(18) 0.0351(17) 0.0008(14) -0.0024(14) 0.0188(16)
N4 0.047(2) 0.045(2) 0.0387(18) 0.0086(15) -0.0018(15) 0.0244(17)
N5 0.0333(18) 0.0375(18) 0.0330(16) 0.0021(13) 0.0095(13) 0.0101(15)
N6 0.043(2) 0.0302(18) 0.0403(18) -0.0008(14) 0.0103(15) 0.0040(16)
N7 0.0354(18) 0.0326(17) 0.0392(17) 0.0115(14) 0.0113(14) 0.0132(15)
N8 0.040(2) 0.0305(18) 0.063(2) 0.0178(16) 0.0120(17) 0.0095(16)
N9 0.0371(19) 0.0408(19) 0.0401(18) 0.0037(14) 0.0051(14) 0.0216(16)
N10 0.063(3) 0.043(2) 0.055(2) 0.0079(17) 0.0093(19) 0.033(2)
C1 0.040(2) 0.062(3) 0.043(2) -0.001(2) 0.0073(19) 0.025(2)
C2 0.064(3) 0.063(3) 0.053(3) 0.006(2) 0.023(2) 0.023(3)
C3 0.037(2) 0.043(2) 0.038(2) 0.0084(17) 0.0016(17) 0.0220(19)
C4 0.067(3) 0.059(3) 0.042(2) 0.002(2) 0.000(2) 0.045(3)
C5 0.118(6) 0.056(3) 0.069(4) 0.010(3) -0.018(4) 0.031(4)
C6 0.134(6) 0.112(5) 0.054(3) -0.010(3) -0.009(3) 0.103(5)
C7 0.046(2) 0.046(2) 0.034(2) 0.0085(17) 0.0068(17) 0.028(2)
C8 0.055(3) 0.066(3) 0.048(3) 0.023(2) 0.010(2) 0.027(3)
C9 0.045(3) 0.091(4) 0.046(3) 0.017(3) 0.001(2) 0.023(3)
C10 0.038(2) 0.032(2) 0.0351(19) 0.0072(16) 0.0034(16) 0.0130(18)
C11 0.042(2) 0.041(2) 0.035(2) 0.0033(17) -0.0008(17) 0.0166(19)
C12 0.045(3) 0.039(2) 0.052(3) 0.014(2) 0.000(2) 0.011(2)
C13 0.075(4) 0.043(3) 0.050(3) -0.006(2) -0.005(2) 0.031(3)
C14 0.039(2) 0.038(2) 0.039(2) 0.0108(17) 0.0044(17) 0.0153(19)
C15 0.048(3) 0.054(3) 0.061(3) 0.019(2) 0.007(2) 0.023(2)
C16 0.071(4) 0.089(4) 0.048(3) 0.024(3) 0.008(2) 0.043(3)
C17 0.034(2) 0.0263(18) 0.0353(19) 0.0071(15) 0.0096(16) 0.0066(16)
C18 0.035(2) 0.033(2) 0.041(2) 0.0031(17) 0.0092(17) 0.0049(18)
C19 0.049(3) 0.047(3) 0.046(2) 0.015(2) 0.010(2) 0.014(2)
C20 0.038(2) 0.052(3) 0.055(3) 0.009(2) 0.015(2) 0.015(2)
C21 0.045(2) 0.035(2) 0.039(2) 0.0030(17) 0.0144(18) 0.0084(19)
C22 0.054(3) 0.068(4) 0.054(3) -0.004(3) 0.014(2) 0.004(3)
C23 0.071(4) 0.042(3) 0.095(4) 0.013(3) 0.019(3) 0.025(3)
C24 0.034(2) 0.0255(18) 0.041(2) 0.0089(15) 0.0073(16) 0.0109(16)
C25 0.036(2) 0.032(2) 0.045(2) 0.0139(17) 0.0064(17) 0.0147(18)
C26 0.049(3) 0.042(2) 0.037(2) 0.0100(18) 0.0024(18) 0.018(2)
C27 0.048(3) 0.052(3) 0.055(3) 0.025(2) 0.024(2) 0.021(2)
C28 0.031(2) 0.031(2) 0.052(2) 0.0139(17) 0.0073(18) 0.0099(17)
C29 0.076(4) 0.036(3) 0.081(4) 0.015(2) 0.022(3) 0.017(3)
C30 0.038(3) 0.050(3) 0.089(4) 0.029(3) 0.014(3) 0.009(2)
C31 0.069(3) 0.047(3) 0.045(2) 0.013(2) 0.011(2) 0.037(2)
C32 0.058(3) 0.055(3) 0.051(3) 0.004(2) 0.004(2) 0.038(3)
C33 0.049(3) 0.061(3) 0.057(3) 0.028(2) 0.010(2) 0.027(2)
C34 0.038(2) 0.059(3) 0.057(3) 0.009(2) -0.003(2) 0.019(2)
C35 0.061(3) 0.045(2) 0.045(2) 0.0098(19) 0.010(2) 0.031(2)
C36 0.092(5) 0.049(3) 0.088(4) 0.023(3) 0.022(3) 0.036(3)
C37 0.094(5) 0.089(4) 0.073(4) 0.018(3) 0.023(3) 0.069(4)

loop_
_atom_type_symbol
_atom_type_description
_atom_type_scat_dispersion_real
_atom_type_scat_dispersion_imag
_atom_type_scat_source
C C 0.0033 0.0016 'International Tables Vol C Tables 4.2.6.8 and 6.1.1.4'
H H 0.0000 0.0000 'International Tables Vol C Tables 4.2.6.8 and 6.1.1.4'
O O 0.0106 0.0060 'International Tables Vol C Tables 4.2.6.8 and 6.1.1.4'
N N 0.0061 0.0033 'International Tables Vol C Tables 4.2.6.8 and 6.1.1.4'
Zn Zn 0.2839 1.4301 'International Tables Vol C Tables 4.2.6.8 and 6.1.1.4'

loop_
_geom_angle_atom_site_label_1
_geom_angle_atom_site_label_2
_geom_angle_atom_site_label_3
_geom_angle
_geom_angle_site_symmetry_1
_geom_angle_site_symmetry_3
_geom_angle_publ_flag
O1 Zn1 C1 131.53(15) . . ?
O1 Zn1 O2 82.01(10) . . ?
C1 Zn1 O2 117.49(16) . . ?
O1 Zn1 N3 113.57(12) . . ?
C1 Zn1 N3 113.24(16) . . ?
O2 Zn1 N3 80.62(11) . . ?
O1 Zn1 N1 71.57(11) . . ?
C1 Zn1 N1 97.35(17) . . ?
O2 Zn1 N1 144.99(12) . . ?
N3 Zn1 N1 89.15(13) . . ?
O1 Zn1 Zn2 41.00(7) . . ?
C1 Zn1 Zn2 135.78(14) . . ?
O2 Zn1 Zn2 41.13(7) . . ?
N3 Zn1 Zn2 101.28(9) . . ?
N1 Zn1 Zn2 110.37(8) . . ?
O2 Zn2 O3 141.49(11) . . ?
O2 Zn2 O1 84.83(10) . . ?
O3 Zn2 O1 131.42(11) . . ?
O2 Zn2 O4 104.87(10) . . ?
O3 Zn2 O4 79.60(10) . . ?
O1 Zn2 O4 106.45(11) . . ?
O2 Zn2 N5 86.81(11) . . ?
O3 Zn2 N5 77.06(10) . . ?
O1 Zn2 N5 97.54(12) . . ?
O4 Zn2 N5 154.02(11) . . ?
O2 Zn2 Zn1 44.16(7) . . ?
O3 Zn2 Zn1 164.89(7) . . ?
O1 Zn2 Zn1 40.80(7) . . ?
O4 Zn2 Zn1 114.05(7) . . ?
N5 Zn2 Zn1 90.60(8) . . ?
O2 Zn2 Zn3 129.51(7) . . ?
O3 Zn2 Zn3 38.80(7) . . ?
O1 Zn2 Zn3 132.44(8) . . ?
O4 Zn2 Zn3 41.20(7) . . ?
N5 Zn2 Zn3 113.87(8) . . ?
Zn1 Zn2 Zn3 155.25(2) . . ?
O5 Zn3 O3 113.42(12) . . ?
O5 Zn3 O4 166.48(12) . . ?
O3 Zn3 O4 80.07(10) . . ?
O5 Zn3 N7 91.82(12) . . ?
O3 Zn3 N7 104.85(12) . . ?
O4 Zn3 N7 83.51(11) . . ?
O5 Zn3 N9 83.41(12) . . ?
O3 Zn3 N9 107.61(12) . . ?
O4 Zn3 N9 93.44(11) . . ?
N7 Zn3 N9 146.34(13) . . ?
O5 Zn3 Zn2 151.95(10) . . ?
O3 Zn3 Zn2 38.94(7) . . ?
O4 Zn3 Zn2 41.53(7) . . ?
N7 Zn3 Zn2 99.95(9) . . ?
N9 Zn3 Zn2 99.62(9) . . ?
C3 O1 Zn1 125.8(2) . . ?
C3 O1 Zn2 135.9(2) . . ?
Zn1 O1 Zn2 98.20(11) . . ?
C10 O2 Zn2 128.2(2) . . ?
C10 O2 Zn1 113.1(2) . . ?
Zn2 O2 Zn1 94.71(10) . . ?
C17 O3 Zn3 132.0(2) . . ?
C17 O3 Zn2 121.6(2) . . ?
Zn3 O3 Zn2 102.25(11) . . ?
C24 O4 Zn3 110.8(2) . . ?
C24 O4 Zn2 123.3(2) . . ?
Zn3 O4 Zn2 97.27(10) . . ?
C31 O5 Zn3 111.4(2) . . ?
C5 N1 C6 110.2(5) . . ?
C5 N1 C4 110.9(4) . . ?
C6 N1 C4 109.3(5) . . ?
C5 N1 Zn1 128.9(4) . . ?
C6 N1 Zn1 107.2(4) . . ?
C4 N1 Zn1 87.5(3) . . ?
C8 N2 C7 112.1(3) . . ?
C8 N2 C9 109.2(4) . . ?
C7 N2 C9 108.7(4) . . ?
C13 N3 C11 109.0(3) . . ?
C13 N3 C12 110.5(4) . . ?
C11 N3 C12 110.0(3) . . ?
C13 N3 Zn1 111.5(3) . . ?
C11 N3 Zn1 100.1(2) . . ?
C12 N3 Zn1 115.1(2) . . ?
C15 N4 C16 110.9(4) . . ?
C15 N4 C14 111.5(3) . . ?
C16 N4 C14 111.8(4) . . ?
C19 N5 C18 112.1(3) . . ?
C19 N5 C20 108.8(3) . . ?
C18 N5 C20 108.8(3) . . ?
C19 N5 Zn2 110.9(3) . . ?
C18 N5 Zn2 101.4(2) . . ?
C20 N5 Zn2 114.7(3) . . ?
C23 N6 C22 108.6(4) . . ?
C23 N6 C21 111.7(4) . . ?
C22 N6 C21 110.7(4) . . ?
C26 N7 C25 111.3(3) . . ?
C26 N7 C27 108.3(3) . . ?
C25 N7 C27 112.6(3) . . ?
C26 N7 Zn3 105.4(2) . . ?
C25 N7 Zn3 105.6(2) . . ?
C27 N7 Zn3 113.4(3) . . ?
C30 N8 C29 110.1(4) . . ?
C30 N8 C28 111.7(4) . . ?
C29 N8 C28 110.7(4) . . ?
C33 N9 C34 109.1(4) . . ?
C33 N9 C32 112.5(4) . . ?
C34 N9 C32 110.0(4) . . ?
C33 N9 Zn3 108.7(3) . . ?
C34 N9 Zn3 113.9(3) . . ?
C32 N9 Zn3 102.6(2) . . ?
C35 N10 C37 112.6(4) . . ?
C35 N10 C36 110.0(4) . . ?
C37 N10 C36 108.4(4) . . ?
C2 C1 Zn1 115.3(3) . . ?
C2 C1 H1A 108.4 . . ?
Zn1 C1 H1A 108.4 . . ?
C2 C1 H1B 108.4 . . ?
Zn1 C1 H1B 108.4 . . ?
H1A C1 H1B 107.5 . . ?
C1 C2 H2A 109.5 . . ?
C1 C2 H2B 109.5 . . ?
H2A C2 H2B 109.5 . . ?
C1 C2 H2C 109.5 . . ?
H2A C2 H2C 109.5 . . ?
H2B C2 H2C 109.5 . . ?
O1 C3 C4 110.4(3) . . ?
O1 C3 C7 110.5(3) . . ?
C4 C3 C7 110.3(3) . . ?
O1 C3 H3 108.5 . . ?
C4 C3 H3 108.5 . . ?
C7 C3 H3 108.5 . . ?
N1 C4 C3 113.7(4) . . ?
N1 C4 H4A 108.8 . . ?
C3 C4 H4A 108.8 . . ?
N1 C4 H4B 108.8 . . ?
C3 C4 H4B 108.8 . . ?
H4A C4 H4B 107.7 . . ?
N1 C5 H5A 109.5 . . ?
N1 C5 H5B 109.5 . . ?
H5A C5 H5B 109.5 . . ?
N1 C5 H5C 109.5 . . ?
H5A C5 H5C 109.5 . . ?
H5B C5 H5C 109.5 . . ?
N1 C6 H6A 109.5 . . ?
N1 C6 H6B 109.5 . . ?
H6A C6 H6B 109.5 . . ?
N1 C6 H6C 109.5 . . ?
H6A C6 H6C 109.5 . . ?
H6B C6 H6C 109.5 . . ?
N2 C7 C3 115.2(4) . . ?
N2 C7 H7A 108.5 . . ?
C3 C7 H7A 108.5 . . ?
N2 C7 H7B 108.5 . . ?
C3 C7 H7B 108.5 . . ?
H7A C7 H7B 107.5 . . ?
N2 C8 H8A 109.5 . . ?
N2 C8 H8B 109.5 . . ?
H8A C8 H8B 109.5 . . ?
N2 C8 H8C 109.5 . . ?
H8A C8 H8C 109.5 . . ?
H8B C8 H8C 109.5 . . ?
N2 C9 H9A 109.5 . . ?
N2 C9 H9B 109.5 . . ?
H9A C9 H9B 109.5 . . ?
N2 C9 H9C 109.5 . . ?
H9A C9 H9C 109.5 . . ?
H9B C9 H9C 109.5 . . ?
O2 C10 C14 110.7(3) . . ?
O2 C10 C11 110.6(3) . . ?
C14 C10 C11 107.8(3) . . ?
O2 C10 H10 109.3 . . ?
C14 C10 H10 109.3 . . ?
C11 C10 H10 109.3 . . ?
N3 C11 C10 112.1(3) . . ?
N3 C11 H11A 109.2 . . ?
C10 C11 H11A 109.2 . . ?
N3 C11 H11B 109.2 . . ?
C10 C11 H11B 109.2 . . ?
H11A C11 H11B 107.9 . . ?
N3 C12 H12A 109.5 . . ?
N3 C12 H12B 109.5 . . ?
H12A C12 H12B 109.5 . . ?
N3 C12 H12C 109.5 . . ?
H12A C12 H12C 109.5 . . ?
H12B C12 H12C 109.5 . . ?
N3 C13 H13A 109.5 . . ?
N3 C13 H13B 109.5 . . ?
H13A C13 H13B 109.5 . . ?
N3 C13 H13C 109.5 . . ?
H13A C13 H13C 109.5 . . ?
H13B C13 H13C 109.5 . . ?
N4 C14 C10 112.9(3) . . ?
N4 C14 H14A 109.0 . . ?
C10 C14 H14A 109.0 . . ?
N4 C14 H14B 109.0 . . ?
C10 C14 H14B 109.0 . . ?
H14A C14 H14B 107.8 . . ?
N4 C15 H15A 109.5 . . ?
N4 C15 H15B 109.5 . . ?
H15A C15 H15B 109.5 . . ?
N4 C15 H15C 109.5 . . ?
H15A C15 H15C 109.5 . . ?
H15B C15 H15C 109.5 . . ?
N4 C16 H16A 109.5 . . ?
N4 C16 H16B 109.5 . . ?
H16A C16 H16B 109.5 . . ?
N4 C16 H16C 109.5 . . ?
H16A C16 H16C 109.5 . . ?
H16B C16 H16C 109.5 . . ?
O3 C17 C18 108.6(3) . . ?
O3 C17 C21 110.9(3) . . ?
C18 C17 C21 112.4(3) . . ?
O3 C17 H17 108.3 . . ?
C18 C17 H17 108.3 . . ?
C21 C17 H17 108.3 . . ?
N5 C18 C17 111.5(3) . . ?
N5 C18 H18A 109.3 . . ?
C17 C18 H18A 109.3 . . ?
N5 C18 H18B 109.3 . . ?
C17 C18 H18B 109.3 . . ?
H18A C18 H18B 108.0 . . ?
N5 C19 H19A 109.5 . . ?
N5 C19 H19B 109.5 . . ?
H19A C19 H19B 109.5 . . ?
N5 C19 H19C 109.5 . . ?
H19A C19 H19C 109.5 . . ?
H19B C19 H19C 109.5 . . ?
N5 C20 H20A 109.5 . . ?
N5 C20 H20B 109.5 . . ?
H20A C20 H20B 109.5 . . ?
N5 C20 H20C 109.5 . . ?
H20A C20 H20C 109.5 . . ?
H20B C20 H20C 109.5 . . ?
N6 C21 C17 112.7(3) . . ?
N6 C21 H21A 109.1 . . ?
C17 C21 H21A 109.1 . . ?
N6 C21 H21B 109.1 . . ?
C17 C21 H21B 109.1 . . ?
H21A C21 H21B 107.8 . . ?
N6 C22 H22A 109.5 . . ?
N6 C22 H22B 109.5 . . ?
H22A C22 H22B 109.5 . . ?
N6 C22 H22C 109.5 . . ?
H22A C22 H22C 109.5 . . ?
H22B C22 H22C 109.5 . . ?
N6 C23 H23A 109.5 . . ?
N6 C23 H23B 109.5 . . ?
H23A C23 H23B 109.5 . . ?
N6 C23 H23C 109.5 . . ?
H23A C23 H23C 109.5 . . ?
H23B C23 H23C 109.5 . . ?
O4 C24 C28 108.0(3) . . ?
O4 C24 C25 110.8(3) . . ?
C28 C24 C25 114.6(3) . . ?
O4 C24 H24 107.8 . . ?
C28 C24 H24 107.8 . . ?
C25 C24 H24 107.8 . . ?
N7 C25 C24 112.9(3) . . ?
N7 C25 H25A 109.0 . . ?
C24 C25 H25A 109.0 . . ?
N7 C25 H25B 109.0 . . ?
C24 C25 H25B 109.0 . . ?
H25A C25 H25B 107.8 . . ?
N7 C26 H26A 109.5 . . ?
N7 C26 H26B 109.5 . . ?
H26A C26 H26B 109.5 . . ?
N7 C26 H26C 109.5 . . ?
H26A C26 H26C 109.5 . . ?
H26B C26 H26C 109.5 . . ?
N7 C27 H27A 109.5 . . ?
N7 C27 H27B 109.5 . . ?
H27A C27 H27B 109.5 . . ?
N7 C27 H27C 109.5 . . ?
H27A C27 H27C 109.5 . . ?
H27B C27 H27C 109.5 . . ?
N8 C28 C24 114.0(3) . . ?
N8 C28 H28A 108.8 . . ?
C24 C28 H28A 108.8 . . ?
N8 C28 H28B 108.8 . . ?
C24 C28 H28B 108.8 . . ?
H28A C28 H28B 107.7 . . ?
N8 C29 H29A 109.5 . . ?
N8 C29 H29B 109.5 . . ?
H29A C29 H29B 109.5 . . ?
N8 C29 H29C 109.5 . . ?
H29A C29 H29C 109.5 . . ?
H29B C29 H29C 109.5 . . ?
N8 C30 H30A 109.5 . . ?
N8 C30 H30B 109.5 . . ?
H30A C30 H30B 109.5 . . ?
N8 C30 H30C 109.5 . . ?
H30A C30 H30C 109.5 . . ?
H30B C30 H30C 109.5 . . ?
O5 C31 C32 111.4(4) . . ?
O5 C31 C35 110.9(4) . . ?
C32 C31 C35 112.6(4) . . ?
O5 C31 H31 107.2 . . ?
C32 C31 H31 107.2 . . ?
C35 C31 H31 107.2 . . ?
N9 C32 C31 111.4(4) . . ?
N9 C32 H32A 109.4 . . ?
C31 C32 H32A 109.4 . . ?
N9 C32 H32B 109.4 . . ?
C31 C32 H32B 109.4 . . ?
H32A C32 H32B 108.0 . . ?
N9 C33 H33A 109.5 . . ?
N9 C33 H33B 109.5 . . ?
H33A C33 H33B 109.5 . . ?
N9 C33 H33C 109.5 . . ?
H33A C33 H33C 109.5 . . ?
H33B C33 H33C 109.5 . . ?
N9 C34 H34A 109.5 . . ?
N9 C34 H34B 109.5 . . ?
H34A C34 H34B 109.5 . . ?
N9 C34 H34C 109.5 . . ?
H34A C34 H34C 109.5 . . ?
H34B C34 H34C 109.5 . . ?
N10 C35 C31 115.6(4) . . ?
N10 C35 H35A 108.4 . . ?
C31 C35 H35A 108.4 . . ?
N10 C35 H35B 108.4 . . ?
C31 C35 H35B 108.4 . . ?
H35A C35 H35B 107.4 . . ?
N10 C36 H36A 109.5 . . ?
N10 C36 H36B 109.5 . . ?
H36A C36 H36B 109.5 . . ?
N10 C36 H36C 109.5 . . ?
H36A C36 H36C 109.5 . . ?
H36B C36 H36C 109.5 . . ?
N10 C37 H37A 109.5 . . ?
N10 C37 H37B 109.5 . . ?
H37A C37 H37B 109.5 . . ?
N10 C37 H37C 109.5 . . ?
H37A C37 H37C 109.5 . . ?
H37B C37 H37C 109.5 . . ?

loop_
_geom_bond_atom_site_label_1
_geom_bond_atom_site_label_2
_geom_bond_distance
_geom_bond_site_symmetry_2
_geom_bond_publ_flag
Zn1 O1 1.989(3) . ?
Zn1 C1 2.002(4) . ?
Zn1 O2 2.106(3) . ?
Zn1 N3 2.161(3) . ?
Zn1 N1 2.806(4) . ?
Zn1 Zn2 3.0135(6) . ?
Zn2 O2 1.989(2) . ?
Zn2 O3 1.993(2) . ?
Zn2 O1 1.998(3) . ?
Zn2 O4 2.071(3) . ?
Zn2 N5 2.374(3) . ?
Zn2 Zn3 3.0983(6) . ?
Zn3 O5 1.930(3) . ?
Zn3 O3 1.987(2) . ?
Zn3 O4 2.057(3) . ?
Zn3 N7 2.174(3) . ?
Zn3 N9 2.230(3) . ?
O1 C3 1.401(5) . ?
O2 C10 1.401(5) . ?
O3 C17 1.406(4) . ?
O4 C24 1.416(4) . ?
O5 C31 1.383(5) . ?
N1 C5 1.457(8) . ?
N1 C6 1.461(7) . ?
N1 C4 1.467(6) . ?
N2 C8 1.454(6) . ?
N2 C7 1.462(5) . ?
N2 C9 1.476(6) . ?
N3 C13 1.470(5) . ?
N3 C11 1.473(5) . ?
N3 C12 1.475(6) . ?
N4 C15 1.450(6) . ?
N4 C16 1.452(6) . ?
N4 C14 1.471(5) . ?
N5 C19 1.458(5) . ?
N5 C18 1.472(5) . ?
N5 C20 1.473(5) . ?
N6 C23 1.430(6) . ?
N6 C22 1.446(6) . ?
N6 C21 1.471(5) . ?
N7 C26 1.476(5) . ?
N7 C25 1.476(5) . ?
N7 C27 1.482(5) . ?
N8 C30 1.451(6) . ?
N8 C29 1.458(6) . ?
N8 C28 1.475(5) . ?
N9 C33 1.455(6) . ?
N9 C34 1.470(6) . ?
N9 C32 1.487(5) . ?
N10 C35 1.438(5) . ?
N10 C37 1.445(6) . ?
N10 C36 1.483(7) . ?
C1 C2 1.531(7) . ?
C1 H1A 0.9900 . ?
C1 H1B 0.9900 . ?
C2 H2A 0.9800 . ?
C2 H2B 0.9800 . ?
C2 H2C 0.9800 . ?
C3 C4 1.514(6) . ?
C3 C7 1.527(6) . ?
C3 H3 1.0000 . ?
C4 H4A 0.9900 . ?
C4 H4B 0.9900 . ?
C5 H5A 0.9800 . ?
C5 H5B 0.9800 . ?
C5 H5C 0.9800 . ?
C6 H6A 0.9800 . ?
C6 H6B 0.9800 . ?
C6 H6C 0.9800 . ?
C7 H7A 0.9900 . ?
C7 H7B 0.9900 . ?
C8 H8A 0.9800 . ?
C8 H8B 0.9800 . ?
C8 H8C 0.9800 . ?
C9 H9A 0.9800 . ?
C9 H9B 0.9800 . ?
C9 H9C 0.9800 . ?
C10 C14 1.526(5) . ?
C10 C11 1.535(5) . ?
C10 H10 1.0000 . ?
C11 H11A 0.9900 . ?
C11 H11B 0.9900 . ?
C12 H12A 0.9800 . ?
C12 H12B 0.9800 . ?
C12 H12C 0.9800 . ?
C13 H13A 0.9800 . ?
C13 H13B 0.9800 . ?
C13 H13C 0.9800 . ?
C14 H14A 0.9900 . ?
C14 H14B 0.9900 . ?
C15 H15A 0.9800 . ?
C15 H15B 0.9800 . ?
C15 H15C 0.9800 . ?
C16 H16A 0.9800 . ?
C16 H16B 0.9800 . ?
C16 H16C 0.9800 . ?
C17 C18 1.511(6) . ?
C17 C21 1.512(5) . ?
C17 H17 1.0000 . ?
C18 H18A 0.9900 . ?
C18 H18B 0.9900 . ?
C19 H19A 0.9800 . ?
C19 H19B 0.9800 . ?
C19 H19C 0.9800 . ?
C20 H20A 0.9800 . ?
C20 H20B 0.9800 . ?
C20 H20C 0.9800 . ?
C21 H21A 0.9900 . ?
C21 H21B 0.9900 . ?
C22 H22A 0.9800 . ?
C22 H22B 0.9800 . ?
C22 H22C 0.9800 . ?
C23 H23A 0.9800 . ?
C23 H23B 0.9800 . ?
C23 H23C 0.9800 . ?
C24 C28 1.521(5) . ?
C24 C25 1.534(5) . ?
C24 H24 1.0000 . ?
C25 H25A 0.9900 . ?
C25 H25B 0.9900 . ?
C26 H26A 0.9800 . ?
C26 H26B 0.9800 . ?
C26 H26C 0.9800 . ?
C27 H27A 0.9800 . ?
C27 H27B 0.9800 . ?
C27 H27C 0.9800 . ?
C28 H28A 0.9900 . ?
C28 H28B 0.9900 . ?
C29 H29A 0.9800 . ?
C29 H29B 0.9800 . ?
C29 H29C 0.9800 . ?
C30 H30A 0.9800 . ?
C30 H30B 0.9800 . ?
C30 H30C 0.9800 . ?
C31 C32 1.498(6) . ?
C31 C35 1.501(6) . ?
C31 H31 1.0000 . ?
C32 H32A 0.9900 . ?
C32 H32B 0.9900 . ?
C33 H33A 0.9800 . ?
C33 H33B 0.9800 . ?
C33 H33C 0.9800 . ?
C34 H34A 0.9800 . ?
C34 H34B 0.9800 . ?
C34 H34C 0.9800 . ?
C35 H35A 0.9900 . ?
C35 H35B 0.9900 . ?
C36 H36A 0.9800 . ?
C36 H36B 0.9800 . ?
C36 H36C 0.9800 . ?
C37 H37A 0.9800 . ?
C37 H37B 0.9800 . ?
C37 H37C 0.9800 . ?
